data_4315740
loop_
_publ_author_name
'Alberto Acosta-Ram\'irez'
'Amy F. Douglas'
'Insun Yu'
'Brian O. Patrick'
'Paula L. Diaconescu'
'Parisa Mehrkhodavandi'

_publ_section_title
;
 Synthesis and Structural Studies of Chiral Indium(III) Complexes
 Supported by Tridentate Diaminophenol Ligands
;
_journal_name_full 'Inorganic Chemistry'
_journal_page_first 5444
_journal_page_last 5452
_journal_paper_doi 10.1021/ic100185m
_journal_volume 49
_journal_year 2010
_chemical_formula_sum 'C25 H45 In N2 O'
_chemical_formula_weight 504.45
_chemical_name_systematic
;
 ?
;
_space_group_IT_number 61
_symmetry_cell_setting orthorhombic
_symmetry_space_group_name_Hall '-P 2ac 2ab'
_symmetry_space_group_name_H-M 'P b c a'
_atom_sites_solution_hydrogens geom
_atom_sites_solution_primary direct
_atom_sites_solution_secondary difmap
_audit_creation_method SHELXL-97
_cell_angle_alpha 90.00
_cell_angle_beta 90.00
_cell_angle_gamma 90.00
_cell_formula_units_Z 8
_cell_length_a 19.6863(12)
_cell_length_b 13.1562(8)
_cell_length_c 20.1573(10)
_cell_measurement_reflns_used 6881
_cell_measurement_temperature 173(2)
_cell_measurement_theta_max 27.63
_cell_measurement_theta_min 2.58
_cell_volume 5220.7(5)
_computing_structure_refinement 'SHELXL-97 (Sheldrick, 1997)'
_diffrn_ambient_temperature 173(2)
_diffrn_measured_fraction_theta_full 1.000
_diffrn_measured_fraction_theta_max 1.000
_diffrn_measurement_device_type 'Bruker X8 APEX II'
_diffrn_measurement_method 'area detector'
_diffrn_radiation_monochromator graphite
_diffrn_radiation_source 'fine-focus sealed tube'
_diffrn_radiation_type MoK\a
_diffrn_radiation_wavelength 0.71073
_diffrn_reflns_av_R_equivalents 0.0585
_diffrn_reflns_av_sigmaI/netI 0.0291
_diffrn_reflns_limit_h_max 25
_diffrn_reflns_limit_h_min -25
_diffrn_reflns_limit_k_max 17
_diffrn_reflns_limit_k_min -17
_diffrn_reflns_limit_l_max 25
_diffrn_reflns_limit_l_min -26
_diffrn_reflns_number 75243
_diffrn_reflns_theta_full 27.95
_diffrn_reflns_theta_max 27.95
_diffrn_reflns_theta_min 2.02
_exptl_absorpt_coefficient_mu 0.922
_exptl_absorpt_correction_T_max 0.912
_exptl_absorpt_correction_T_min 0.801
_exptl_absorpt_correction_type multi-scan
_exptl_crystal_colour colourless
_exptl_crystal_density_diffrn 1.284
_exptl_crystal_density_method 'not measured'
_exptl_crystal_description tablet
_exptl_crystal_F_000 2128
_exptl_crystal_size_max 0.25
_exptl_crystal_size_mid 0.20
_exptl_crystal_size_min 0.10
_refine_diff_density_max 0.367
_refine_diff_density_min -0.519
_refine_diff_density_rms 0.067
_refine_ls_extinction_method none
_refine_ls_goodness_of_fit_ref 1.021
_refine_ls_hydrogen_treatment mixed
_refine_ls_matrix_type full
_refine_ls_number_parameters 276
_refine_ls_number_reflns 6271
_refine_ls_number_restraints 0
_refine_ls_restrained_S_all 1.021
_refine_ls_R_factor_all 0.0493
_refine_ls_R_factor_gt 0.0270
_refine_ls_shift/su_max 0.008
_refine_ls_shift/su_mean 0.001
_refine_ls_structure_factor_coef Fsqd
_refine_ls_weighting_details 'calc w=1/[\s^2^(Fo^2^)+(0.0210P)^2^+3.7133P] where P=(Fo^2^+2Fc^2^)/3'
_refine_ls_weighting_scheme calc
_refine_ls_wR_factor_gt 0.0536
_refine_ls_wR_factor_ref 0.0615
_reflns_number_gt 4604
_reflns_number_total 6271
_reflns_threshold_expression >2sigma(I)
_cod_data_source_file ic100185m_si_001_1.cif
_cod_data_source_block pm014
_cod_database_code 4315740

loop_
_symmetry_equiv_pos_as_xyz
'x, y, z'
'-x+1/2, -y, z+1/2'
'x+1/2, -y+1/2, -z'
'-x, y+1/2, -z+1/2'
'-x, -y, -z'
'x-1/2, y, -z-1/2'
'-x-1/2, y-1/2, z'
'x, -y-1/2, z-1/2'

loop_
_atom_site_label
_atom_site_type_symbol
_atom_site_fract_x
_atom_site_fract_y
_atom_site_fract_z
_atom_site_U_iso_or_equiv
_atom_site_adp_type
_atom_site_occupancy
_atom_site_symmetry_multiplicity
_atom_site_calc_flag
_atom_site_refinement_flags
_atom_site_disorder_assembly
_atom_site_disorder_group
C1 C 0.87288(14) 0.0665(2) 0.72407(13) 0.0473(7) Uani 1 1 d . . .
H1A H 0.8546 0.1334 0.7122 0.071 Uiso 1 1 calc R . .
H1B H 0.8921 0.0691 0.7689 0.071 Uiso 1 1 calc R . .
H1C H 0.8363 0.0159 0.7227 0.071 Uiso 1 1 calc R . .
C2 C 1.05918(11) 0.04371(18) 0.66610(11) 0.0320(5) Uani 1 1 d . . .
H2A H 1.0831 0.0031 0.6327 0.048 Uiso 1 1 calc R . .
H2B H 1.0727 0.0212 0.7105 0.048 Uiso 1 1 calc R . .
H2C H 1.0709 0.1156 0.6604 0.048 Uiso 1 1 calc R . .
C3 C 1.01703(13) -0.2057(2) 0.63878(15) 0.0442(7) Uani 1 1 d . . .
H3A H 1.0594 -0.1706 0.6498 0.066 Uiso 1 1 calc R . .
H3B H 1.0075 -0.1977 0.5914 0.066 Uiso 1 1 calc R . .
H3C H 1.0215 -0.2781 0.6493 0.066 Uiso 1 1 calc R . .
C4 C 0.97581(16) -0.1710(2) 0.74881(13) 0.0546(8) Uani 1 1 d . . .
H4A H 0.9819 -0.2428 0.7603 0.082 Uiso 1 1 calc R . .
H4B H 0.9380 -0.1428 0.7745 0.082 Uiso 1 1 calc R . .
H4C H 1.0175 -0.1335 0.7592 0.082 Uiso 1 1 calc R . .
C5 C 0.89382(11) -0.20592(17) 0.66128(10) 0.0255(5) Uani 1 1 d . . .
H5 H 0.8603 -0.1743 0.6923 0.031 Uiso 1 1 calc R . .
C6 C 0.87247(11) -0.17540(16) 0.59140(10) 0.0232(5) Uani 1 1 d . . .
H6 H 0.9030 -0.2109 0.5593 0.028 Uiso 1 1 calc R . .
C7 C 0.80004(12) -0.21015(18) 0.57812(12) 0.0332(5) Uani 1 1 d . . .
H7A H 0.7876 -0.1924 0.5320 0.040 Uiso 1 1 calc R . .
H7B H 0.7688 -0.1733 0.6082 0.040 Uiso 1 1 calc R . .
C8 C 0.79081(14) -0.32431(18) 0.58813(13) 0.0384(6) Uani 1 1 d . . .
H8A H 0.7423 -0.3422 0.5825 0.046 Uiso 1 1 calc R . .
H8B H 0.8173 -0.3616 0.5542 0.046 Uiso 1 1 calc R . .
C9 C 0.81427(14) -0.3559(2) 0.65658(12) 0.0402(6) Uani 1 1 d . . .
H9A H 0.8117 -0.4308 0.6606 0.048 Uiso 1 1 calc R . .
H9B H 0.7838 -0.3259 0.6904 0.048 Uiso 1 1 calc R . .
C10 C 0.88685(13) -0.32102(18) 0.66914(12) 0.0361(6) Uani 1 1 d . . .
H10A H 0.9177 -0.3554 0.6375 0.043 Uiso 1 1 calc R . .
H10B H 0.9006 -0.3407 0.7146 0.043 Uiso 1 1 calc R . .
C11 C 0.89306(12) -0.03859(16) 0.50984(10) 0.0253(5) Uani 1 1 d . . .
H11A H 0.8680 -0.0865 0.4810 0.030 Uiso 1 1 calc R . .
H11B H 0.9421 -0.0463 0.5004 0.030 Uiso 1 1 calc R . .
C12 C 0.87151(11) 0.06813(16) 0.49415(10) 0.0217(4) Uani 1 1 d . . .
C13 C 0.90242(11) 0.14982(16) 0.52796(10) 0.0228(4) Uani 1 1 d . . .
C14 C 0.88333(11) 0.25020(16) 0.51021(10) 0.0240(5) Uani 1 1 d . . .
C15 C 0.83603(11) 0.26285(16) 0.45964(10) 0.0239(4) Uani 1 1 d . . .
H15 H 0.8245 0.3302 0.4470 0.029 Uiso 1 1 calc R . .
C16 C 0.80453(11) 0.18308(16) 0.42641(10) 0.0223(4) Uani 1 1 d . . .
C17 C 0.82307(11) 0.08571(16) 0.44562(10) 0.0224(4) Uani 1 1 d . . .
H17 H 0.8019 0.0292 0.4248 0.027 Uiso 1 1 calc R . .
C18 C 0.91494(13) 0.34162(17) 0.54616(12) 0.0331(5) Uani 1 1 d . . .
C19 C 0.88812(15) 0.44275(18) 0.51933(14) 0.0478(7) Uani 1 1 d . . .
H19A H 0.9105 0.4990 0.5425 0.072 Uiso 1 1 calc R . .
H19B H 0.8390 0.4466 0.5265 0.072 Uiso 1 1 calc R . .
H19C H 0.8978 0.4474 0.4717 0.072 Uiso 1 1 calc R . .
C20 C 0.99228(13) 0.3416(2) 0.53782(15) 0.0471(7) Uani 1 1 d . . .
H20A H 1.0037 0.3492 0.4907 0.071 Uiso 1 1 calc R . .
H20B H 1.0108 0.2773 0.5544 0.071 Uiso 1 1 calc R . .
H20C H 1.0118 0.3982 0.5630 0.071 Uiso 1 1 calc R . .
C21 C 0.89705(14) 0.3371(2) 0.62014(12) 0.0421(7) Uani 1 1 d . . .
H21A H 0.9162 0.3965 0.6428 0.063 Uiso 1 1 calc R . .
H21B H 0.9159 0.2750 0.6396 0.063 Uiso 1 1 calc R . .
H21C H 0.8476 0.3371 0.6254 0.063 Uiso 1 1 calc R . .
C23 C 0.68482(13) 0.1492(3) 0.39095(14) 0.0548(8) Uani 1 1 d . . .
H23A H 0.6513 0.1594 0.3556 0.082 Uiso 1 1 calc R . .
H23B H 0.6684 0.1806 0.4320 0.082 Uiso 1 1 calc R . .
H23C H 0.6917 0.0763 0.3981 0.082 Uiso 1 1 calc R . .
C24 C 0.77807(14) 0.1488(2) 0.30679(12) 0.0447(7) Uani 1 1 d . . .
H24A H 0.7869 0.0765 0.3148 0.067 Uiso 1 1 calc R . .
H24B H 0.8202 0.1823 0.2928 0.067 Uiso 1 1 calc R . .
H24C H 0.7437 0.1559 0.2719 0.067 Uiso 1 1 calc R . .
C25 C 0.73871(14) 0.31033(19) 0.35633(12) 0.0393(6) Uani 1 1 d . . .
H25A H 0.7055 0.3162 0.3203 0.059 Uiso 1 1 calc R . .
H25B H 0.7812 0.3434 0.3431 0.059 Uiso 1 1 calc R . .
H25C H 0.7208 0.3434 0.3962 0.059 Uiso 1 1 calc R . .
C223 C 0.75205(12) 0.19827(17) 0.37082(10) 0.0276(5) Uani 1 1 d . . .
N1 N 0.96100(9) -0.16188(15) 0.67762(9) 0.0297(4) Uani 1 1 d . . .
N2 N 0.87975(10) -0.06429(14) 0.58086(8) 0.0218(4) Uani 1 1 d . . .
O1 O 0.94938(8) 0.13143(11) 0.57359(7) 0.0299(3) Uani 1 1 d . . .
In1 In 0.951392(8) 0.024450(12) 0.654329(7) 0.02399(5) Uani 1 1 d . . .
H2 H 0.8421(11) -0.0373(16) 0.5913(10) 0.017(6) Uiso 1 1 d . . .

loop_
_atom_site_aniso_label
_atom_site_aniso_U_11
_atom_site_aniso_U_22
_atom_site_aniso_U_33
_atom_site_aniso_U_23
_atom_site_aniso_U_13
_atom_site_aniso_U_12
C1 0.0440(16) 0.0549(17) 0.0431(14) -0.0133(13) 0.0103(13) 0.0038(14)
C2 0.0275(12) 0.0355(14) 0.0330(12) -0.0070(10) -0.0043(9) -0.0031(10)
C3 0.0256(13) 0.0352(14) 0.0716(19) 0.0050(13) 0.0020(13) 0.0067(11)
C4 0.063(2) 0.066(2) 0.0350(14) 0.0194(14) -0.0271(14) -0.0235(16)
C5 0.0230(11) 0.0308(12) 0.0229(10) 0.0028(9) -0.0015(9) -0.0022(9)
C6 0.0272(12) 0.0207(11) 0.0217(10) 0.0009(8) -0.0006(9) 0.0027(9)
C7 0.0317(13) 0.0285(13) 0.0395(13) 0.0022(10) -0.0120(11) -0.0021(11)
C8 0.0402(15) 0.0296(13) 0.0453(14) 0.0018(11) -0.0113(12) -0.0073(12)
C9 0.0477(16) 0.0335(14) 0.0394(13) 0.0064(12) -0.0026(13) -0.0133(12)
C10 0.0422(15) 0.0337(14) 0.0324(12) 0.0133(10) -0.0075(11) -0.0049(12)
C11 0.0316(12) 0.0239(12) 0.0205(9) 0.0003(8) -0.0017(9) 0.0037(10)
C12 0.0238(11) 0.0207(10) 0.0206(9) 0.0020(8) 0.0012(8) 0.0024(9)
C13 0.0213(11) 0.0244(11) 0.0228(10) -0.0006(9) -0.0010(9) -0.0002(9)
C14 0.0229(11) 0.0217(11) 0.0273(10) -0.0021(9) -0.0003(9) -0.0031(9)
C15 0.0251(11) 0.0209(11) 0.0258(10) 0.0019(9) 0.0028(9) 0.0027(9)
C16 0.0219(11) 0.0248(11) 0.0202(9) 0.0022(8) 0.0010(8) 0.0015(9)
C17 0.0235(11) 0.0222(11) 0.0215(10) -0.0011(8) -0.0011(8) -0.0019(9)
C18 0.0351(14) 0.0238(12) 0.0405(13) -0.0049(10) -0.0084(11) -0.0030(11)
C19 0.0606(19) 0.0212(12) 0.0616(18) -0.0057(12) -0.0171(15) -0.0036(13)
C20 0.0334(15) 0.0350(15) 0.073(2) -0.0059(14) -0.0068(14) -0.0134(12)
C21 0.0461(16) 0.0406(15) 0.0397(14) -0.0145(12) -0.0122(12) 0.0014(13)
C23 0.0338(15) 0.079(2) 0.0514(16) 0.0218(16) -0.0181(13) -0.0151(15)
C24 0.0561(18) 0.0488(17) 0.0292(13) -0.0065(12) -0.0132(12) 0.0183(14)
C25 0.0440(16) 0.0393(14) 0.0347(13) 0.0056(11) -0.0089(11) 0.0141(12)
C223 0.0268(12) 0.0318(13) 0.0243(10) 0.0032(9) -0.0052(9) 0.0024(11)
N1 0.0260(11) 0.0368(11) 0.0263(9) 0.0077(8) -0.0058(8) -0.0020(9)
N2 0.0224(10) 0.0214(9) 0.0215(8) -0.0001(7) 0.0011(8) 0.0041(8)
O1 0.0258(8) 0.0293(8) 0.0345(8) 0.0025(7) -0.0125(7) -0.0018(7)
In1 0.02155(8) 0.02919(8) 0.02124(7) -0.00405(7) -0.00241(6) 0.00182(7)

loop_
_atom_type_symbol
_atom_type_description
_atom_type_scat_dispersion_real
_atom_type_scat_dispersion_imag
_atom_type_scat_source
C C 0.0033 0.0016 'International Tables Vol C Tables 4.2.6.8 and 6.1.1.4'
H H 0.0000 0.0000 'International Tables Vol C Tables 4.2.6.8 and 6.1.1.4'
N N 0.0061 0.0033 'International Tables Vol C Tables 4.2.6.8 and 6.1.1.4'
O O 0.0106 0.0060 'International Tables Vol C Tables 4.2.6.8 and 6.1.1.4'
In In -0.7276 1.3100 'International Tables Vol C Tables 4.2.6.8 and 6.1.1.4'

loop_
_geom_angle_atom_site_label_1
_geom_angle_atom_site_label_2
_geom_angle_atom_site_label_3
_geom_angle
_geom_angle_site_symmetry_1
_geom_angle_site_symmetry_3
_geom_angle_publ_flag
In1 C1 H1A 109.5 . . ?
In1 C1 H1B 109.5 . . ?
H1A C1 H1B 109.5 . . ?
In1 C1 H1C 109.5 . . ?
H1A C1 H1C 109.5 . . ?
H1B C1 H1C 109.5 . . ?
In1 C2 H2A 109.5 . . ?
In1 C2 H2B 109.5 . . ?
H2A C2 H2B 109.5 . . ?
In1 C2 H2C 109.5 . . ?
H2A C2 H2C 109.5 . . ?
H2B C2 H2C 109.5 . . ?
N1 C3 H3A 109.5 . . ?
N1 C3 H3B 109.5 . . ?
H3A C3 H3B 109.5 . . ?
N1 C3 H3C 109.5 . . ?
H3A C3 H3C 109.5 . . ?
H3B C3 H3C 109.5 . . ?
N1 C4 H4A 109.5 . . ?
N1 C4 H4B 109.5 . . ?
H4A C4 H4B 109.5 . . ?
N1 C4 H4C 109.5 . . ?
H4A C4 H4C 109.5 . . ?
H4B C4 H4C 109.5 . . ?
N1 C5 C6 110.42(17) . . ?
N1 C5 C10 116.40(19) . . ?
C6 C5 C10 109.39(18) . . ?
N1 C5 H5 106.7 . . ?
C6 C5 H5 106.7 . . ?
C10 C5 H5 106.7 . . ?
N2 C6 C7 111.18(18) . . ?
N2 C6 C5 111.42(17) . . ?
C7 C6 C5 110.01(18) . . ?
N2 C6 H6 108.0 . . ?
C7 C6 H6 108.0 . . ?
C5 C6 H6 108.0 . . ?
C6 C7 C8 112.58(19) . . ?
C6 C7 H7A 109.1 . . ?
C8 C7 H7A 109.1 . . ?
C6 C7 H7B 109.1 . . ?
C8 C7 H7B 109.1 . . ?
H7A C7 H7B 107.8 . . ?
C9 C8 C7 110.8(2) . . ?
C9 C8 H8A 109.5 . . ?
C7 C8 H8A 109.5 . . ?
C9 C8 H8B 109.5 . . ?
C7 C8 H8B 109.5 . . ?
H8A C8 H8B 108.1 . . ?
C8 C9 C10 110.8(2) . . ?
C8 C9 H9A 109.5 . . ?
C10 C9 H9A 109.5 . . ?
C8 C9 H9B 109.5 . . ?
C10 C9 H9B 109.5 . . ?
H9A C9 H9B 108.1 . . ?
C9 C10 C5 111.5(2) . . ?
C9 C10 H10A 109.3 . . ?
C5 C10 H10A 109.3 . . ?
C9 C10 H10B 109.3 . . ?
C5 C10 H10B 109.3 . . ?
H10A C10 H10B 108.0 . . ?
N2 C11 C12 111.36(17) . . ?
N2 C11 H11A 109.4 . . ?
C12 C11 H11A 109.4 . . ?
N2 C11 H11B 109.4 . . ?
C12 C11 H11B 109.4 . . ?
H11A C11 H11B 108.0 . . ?
C17 C12 C13 120.7(2) . . ?
C17 C12 C11 119.97(19) . . ?
C13 C12 C11 119.29(18) . . ?
O1 C13 C12 119.78(19) . . ?
O1 C13 C14 121.95(19) . . ?
C12 C13 C14 118.23(19) . . ?
C15 C14 C13 118.27(19) . . ?
C15 C14 C18 121.6(2) . . ?
C13 C14 C18 120.17(19) . . ?
C14 C15 C16 124.1(2) . . ?
C14 C15 H15 117.9 . . ?
C16 C15 H15 117.9 . . ?
C17 C16 C15 116.43(19) . . ?
C17 C16 C223 120.02(19) . . ?
C15 C16 C223 123.55(19) . . ?
C12 C17 C16 122.2(2) . . ?
C12 C17 H17 118.9 . . ?
C16 C17 H17 118.9 . . ?
C19 C18 C20 107.7(2) . . ?
C19 C18 C21 107.3(2) . . ?
C20 C18 C21 109.6(2) . . ?
C19 C18 C14 111.98(19) . . ?
C20 C18 C14 110.5(2) . . ?
C21 C18 C14 109.6(2) . . ?
C18 C19 H19A 109.5 . . ?
C18 C19 H19B 109.5 . . ?
H19A C19 H19B 109.5 . . ?
C18 C19 H19C 109.5 . . ?
H19A C19 H19C 109.5 . . ?
H19B C19 H19C 109.5 . . ?
C18 C20 H20A 109.5 . . ?
C18 C20 H20B 109.5 . . ?
H20A C20 H20B 109.5 . . ?
C18 C20 H20C 109.5 . . ?
H20A C20 H20C 109.5 . . ?
H20B C20 H20C 109.5 . . ?
C18 C21 H21A 109.5 . . ?
C18 C21 H21B 109.5 . . ?
H21A C21 H21B 109.5 . . ?
C18 C21 H21C 109.5 . . ?
H21A C21 H21C 109.5 . . ?
H21B C21 H21C 109.5 . . ?
C223 C23 H23A 109.5 . . ?
C223 C23 H23B 109.5 . . ?
H23A C23 H23B 109.5 . . ?
C223 C23 H23C 109.5 . . ?
H23A C23 H23C 109.5 . . ?
H23B C23 H23C 109.5 . . ?
C223 C24 H24A 109.5 . . ?
C223 C24 H24B 109.5 . . ?
H24A C24 H24B 109.5 . . ?
C223 C24 H24C 109.5 . . ?
H24A C24 H24C 109.5 . . ?
H24B C24 H24C 109.5 . . ?
C223 C25 H25A 109.5 . . ?
C223 C25 H25B 109.5 . . ?
H25A C25 H25B 109.5 . . ?
C223 C25 H25C 109.5 . . ?
H25A C25 H25C 109.5 . . ?
H25B C25 H25C 109.5 . . ?
C25 C223 C23 108.1(2) . . ?
C25 C223 C24 107.84(19) . . ?
C23 C223 C24 109.5(2) . . ?
C25 C223 C16 112.38(19) . . ?
C23 C223 C16 109.50(18) . . ?
C24 C223 C16 109.51(19) . . ?
C4 N1 C3 109.8(2) . . ?
C4 N1 C5 111.26(18) . . ?
C3 N1 C5 113.44(19) . . ?
C4 N1 In1 106.15(16) . . ?
C3 N1 In1 109.94(14) . . ?
C5 N1 In1 105.90(13) . . ?
C6 N2 C11 112.15(16) . . ?
C6 N2 In1 117.14(12) . . ?
C11 N2 In1 112.66(13) . . ?
C6 N2 H2 107.0(14) . . ?
C11 N2 H2 107.2(14) . . ?
In1 N2 H2 99.2(14) . . ?
C13 O1 In1 131.04(14) . . ?
C2 In1 O1 91.41(8) . . ?
C2 In1 C1 127.15(10) . . ?
O1 In1 C1 108.15(9) . . ?
C2 In1 N2 135.96(7) . . ?
O1 In1 N2 80.66(6) . . ?
C1 In1 N2 96.17(9) . . ?
C2 In1 N1 91.15(8) . . ?
O1 In1 N1 141.60(6) . . ?
C1 In1 N1 100.51(9) . . ?
N2 In1 N1 71.20(6) . . ?

loop_
_geom_bond_atom_site_label_1
_geom_bond_atom_site_label_2
_geom_bond_distance
_geom_bond_site_symmetry_2
_geom_bond_publ_flag
C1 In1 2.161(2) . ?
C1 H1A 0.9800 . ?
C1 H1B 0.9800 . ?
C1 H1C 0.9800 . ?
C2 In1 2.150(2) . ?
C2 H2A 0.9800 . ?
C2 H2B 0.9800 . ?
C2 H2C 0.9800 . ?
C3 N1 1.471(3) . ?
C3 H3A 0.9800 . ?
C3 H3B 0.9800 . ?
C3 H3C 0.9800 . ?
C4 N1 1.469(3) . ?
C4 H4A 0.9800 . ?
C4 H4B 0.9800 . ?
C4 H4C 0.9800 . ?
C5 N1 1.481(3) . ?
C5 C6 1.524(3) . ?
C5 C10 1.529(3) . ?
C5 H5 1.0000 . ?
C6 N2 1.484(3) . ?
C6 C7 1.521(3) . ?
C6 H6 1.0000 . ?
C7 C8 1.526(3) . ?
C7 H7A 0.9900 . ?
C7 H7B 0.9900 . ?
C8 C9 1.513(3) . ?
C8 H8A 0.9900 . ?
C8 H8B 0.9900 . ?
C9 C10 1.522(3) . ?
C9 H9A 0.9900 . ?
C9 H9B 0.9900 . ?
C10 H10A 0.9900 . ?
C10 H10B 0.9900 . ?
C11 N2 1.494(3) . ?
C11 C12 1.500(3) . ?
C11 H11A 0.9900 . ?
C11 H11B 0.9900 . ?
C12 C17 1.386(3) . ?
C12 C13 1.411(3) . ?
C13 O1 1.326(2) . ?
C13 C14 1.419(3) . ?
C14 C15 1.390(3) . ?
C14 C18 1.536(3) . ?
C15 C16 1.391(3) . ?
C15 H15 0.9500 . ?
C16 C17 1.387(3) . ?
C16 C223 1.537(3) . ?
C17 H17 0.9500 . ?
C18 C19 1.530(3) . ?
C18 C20 1.532(3) . ?
C18 C21 1.534(3) . ?
C19 H19A 0.9800 . ?
C19 H19B 0.9800 . ?
C19 H19C 0.9800 . ?
C20 H20A 0.9800 . ?
C20 H20B 0.9800 . ?
C20 H20C 0.9800 . ?
C21 H21A 0.9800 . ?
C21 H21B 0.9800 . ?
C21 H21C 0.9800 . ?
C23 C223 1.527(3) . ?
C23 H23A 0.9800 . ?
C23 H23B 0.9800 . ?
C23 H23C 0.9800 . ?
C24 C223 1.533(3) . ?
C24 H24A 0.9800 . ?
C24 H24B 0.9800 . ?
C24 H24C 0.9800 . ?
C25 C223 1.526(3) . ?
C25 H25A 0.9800 . ?
C25 H25B 0.9800 . ?
C25 H25C 0.9800 . ?
N1 In1 2.503(2) . ?
N2 In1 2.3549(18) . ?
N2 H2 0.85(2) . ?
O1 In1 2.1521(15) . ?

loop_
_geom_torsion_atom_site_label_1
_geom_torsion_atom_site_label_2
_geom_torsion_atom_site_label_3
_geom_torsion_atom_site_label_4
_geom_torsion
_geom_torsion_site_symmetry_1
_geom_torsion_site_symmetry_2
_geom_torsion_site_symmetry_3
_geom_torsion_site_symmetry_4
_geom_torsion_publ_flag
N1 C5 C6 N2 -49.4(2) . . . . ?
C10 C5 C6 N2 -178.80(19) . . . . ?
N1 C5 C6 C7 -173.22(18) . . . . ?
C10 C5 C6 C7 57.4(2) . . . . ?
N2 C6 C7 C8 179.69(19) . . . . ?
C5 C6 C7 C8 -56.4(3) . . . . ?
C6 C7 C8 C9 54.6(3) . . . . ?
C7 C8 C9 C10 -54.1(3) . . . . ?
C8 C9 C10 C5 57.4(3) . . . . ?
N1 C5 C10 C9 175.21(19) . . . . ?
C6 C5 C10 C9 -58.8(3) . . . . ?
N2 C11 C12 C17 -120.7(2) . . . . ?
N2 C11 C12 C13 61.1(3) . . . . ?
C17 C12 C13 O1 -179.04(19) . . . . ?
C11 C12 C13 O1 -0.8(3) . . . . ?
C17 C12 C13 C14 -0.9(3) . . . . ?
C11 C12 C13 C14 177.29(19) . . . . ?
O1 C13 C14 C15 176.96(19) . . . . ?
C12 C13 C14 C15 -1.1(3) . . . . ?
O1 C13 C14 C18 -2.7(3) . . . . ?
C12 C13 C14 C18 179.3(2) . . . . ?
C13 C14 C15 C16 2.0(3) . . . . ?
C18 C14 C15 C16 -178.4(2) . . . . ?
C14 C15 C16 C17 -0.7(3) . . . . ?
C14 C15 C16 C223 179.7(2) . . . . ?
C13 C12 C17 C16 2.3(3) . . . . ?
C11 C12 C17 C16 -175.90(19) . . . . ?
C15 C16 C17 C12 -1.5(3) . . . . ?
C223 C16 C17 C12 178.15(19) . . . . ?
C15 C14 C18 C19 -0.1(3) . . . . ?
C13 C14 C18 C19 179.5(2) . . . . ?
C15 C14 C18 C20 -120.2(2) . . . . ?
C13 C14 C18 C20 59.4(3) . . . . ?
C15 C14 C18 C21 118.9(2) . . . . ?
C13 C14 C18 C21 -61.5(3) . . . . ?
C17 C16 C223 C25 -179.5(2) . . . . ?
C15 C16 C223 C25 0.1(3) . . . . ?
C17 C16 C223 C23 60.4(3) . . . . ?
C15 C16 C223 C23 -120.0(2) . . . . ?
C17 C16 C223 C24 -59.7(3) . . . . ?
C15 C16 C223 C24 119.9(2) . . . . ?
C6 C5 N1 C4 167.5(2) . . . . ?
C10 C5 N1 C4 -67.0(3) . . . . ?
C6 C5 N1 C3 -68.1(2) . . . . ?
C10 C5 N1 C3 57.4(3) . . . . ?
C6 C5 N1 In1 52.56(19) . . . . ?
C10 C5 N1 In1 178.04(15) . . . . ?
C7 C6 N2 C11 -85.2(2) . . . . ?
C5 C6 N2 C11 151.71(18) . . . . ?
C7 C6 N2 In1 142.27(15) . . . . ?
C5 C6 N2 In1 19.2(2) . . . . ?
C12 C11 N2 C6 155.87(18) . . . . ?
C12 C11 N2 In1 -69.40(19) . . . . ?
C12 C13 O1 In1 -46.4(3) . . . . ?
C14 C13 O1 In1 135.54(18) . . . . ?
C13 O1 In1 C2 164.55(19) . . . . ?
C13 O1 In1 C1 -65.4(2) . . . . ?
C13 O1 In1 N2 28.10(18) . . . . ?
C13 O1 In1 N1 70.9(2) . . . . ?
C6 N2 In1 C2 77.64(18) . . . . ?
C11 N2 In1 C2 -54.67(18) . . . . ?
C6 N2 In1 O1 159.92(15) . . . . ?
C11 N2 In1 O1 27.61(13) . . . . ?
C6 N2 In1 C1 -92.63(16) . . . . ?
C11 N2 In1 C1 135.05(15) . . . . ?
C6 N2 In1 N1 6.40(14) . . . . ?
C11 N2 In1 N1 -125.91(15) . . . . ?
C4 N1 In1 C2 71.82(17) . . . . ?
C3 N1 In1 C2 -46.91(16) . . . . ?
C5 N1 In1 C2 -169.82(13) . . . . ?
C4 N1 In1 O1 165.55(15) . . . . ?
C3 N1 In1 O1 46.82(19) . . . . ?
C5 N1 In1 O1 -76.10(16) . . . . ?
C4 N1 In1 C1 -56.36(18) . . . . ?
C3 N1 In1 C1 -175.08(17) . . . . ?
C5 N1 In1 C1 62.00(15) . . . . ?
C4 N1 In1 N2 -149.35(17) . . . . ?
C3 N1 In1 N2 91.92(16) . . . . ?
C5 N1 In1 N2 -31.00(12) . . . . ?
